data_2312308
loop_
_publ_author_name
'Zuhayra, Maaz'
'L&#xfc;tzen, Arne'
'Ruiz, Miguel A.'

_publ_section_title
;
 X-ray-determined structure of the technetium complex
 [Tc<sub>2</sub>(&#x3bc;-CO)<sub>2</sub>(NC<sub>5</sub>H<sub>5</sub>)<sub>2</sub>(CO)<sub>6</sub>]
 revisited:
 [Tc<sub>2</sub>(&#x3bc;-OMe)<sub>2</sub>(NC<sub>5</sub>H<sub>5</sub>)<sub>2</sub>(CO)<sub>6</sub>]
 as the correct formulation.
;
_journal_coeditor_code ZO3037
_journal_issue 10
_journal_name_full 'Acta crystallographica. Section C, Structural chemistry'
_journal_paper_doi 10.1107/S2053229623007957
_journal_volume 79
_journal_year 2023
_chemical_formula_iupac '[Tc2 (H O2)2 (C5 H5 N)2 (C O)6]'
_chemical_formula_moiety 'C16 H12 N2 O10 Tc2'
_chemical_formula_sum 'C16 H12 N2 O10 Tc2'
_chemical_formula_weight 588.28
_chemical_name_common ZUPI-OOH
_chemical_name_systematic
;
Di-\m-peroxido-bis[tricarbonyl(pyridine)technetium]
<i>syn</i>-[Tc~2~(CH~3~O)~2~(NC~5~H~5~)~2~(CO)~6~]
;
_space_group_crystal_system orthorhombic
_space_group_IT_number 33
_space_group_name_Hall 'P 2c -2n'
_space_group_name_H-M_alt 'P n a 21'
_atom_sites_solution_hydrogens mixed
_atom_sites_solution_primary direct
_audit_creation_method
;
Olex2 1.2
(compiled 2018.05.29 svn.r3508 for OlexSys, GUI svn.r5506)
;
_cell_angle_alpha 90
_cell_angle_beta 90
_cell_angle_gamma 90
_cell_formula_units_Z 4
_cell_length_a 18.116(16)
_cell_length_b 10.359(8)
_cell_length_c 12.148(10)
_cell_measurement_temperature 200
_cell_volume 2280(3)
_computing_molecular_graphics
;
OLEX2 (Dolomanov <i>et al.</i>,  2009)
;
_computing_publication_material
;
OLEX2 (Dolomanov <i>et al.</i>,  2009)
;
_computing_structure_refinement
;
SHELXT2014 (Sheldrick, 2015<i>a</i>)
;
_computing_structure_solution
;
SHELXL2017 (Sheldrick, 2015<i>b</i>) in
<i>WinGX</i> (Farrugia, 2012)
;
_diffrn_ambient_temperature 200
_diffrn_measured_fraction_theta_full 1.000
_diffrn_measured_fraction_theta_max 1.000
_diffrn_measurement_device_type 'Siemens Nicolet Syntex R3m/V'
_diffrn_radiation_type MoK\a
_diffrn_radiation_wavelength 0.71073
_diffrn_reflns_av_unetI/netI 0.0408
_diffrn_reflns_limit_h_max 23
_diffrn_reflns_limit_h_min -19
_diffrn_reflns_limit_k_max 8
_diffrn_reflns_limit_k_min -13
_diffrn_reflns_limit_l_max 15
_diffrn_reflns_limit_l_min -10
_diffrn_reflns_number 2614
_diffrn_reflns_theta_full 25.242
_diffrn_reflns_theta_max 27.007
_diffrn_reflns_theta_min 2.248
_exptl_absorpt_coefficient_mu 1.263
_exptl_crystal_colour colorless
_exptl_crystal_density_diffrn 1.714
_exptl_crystal_F_000 1152
_exptl_crystal_size_max 0.3
_exptl_crystal_size_mid 0.2
_exptl_crystal_size_min 0.2
_refine_diff_density_max 1.121
_refine_diff_density_min -0.968
_refine_ls_abs_structure_details
;
No quotients, so Flack parameter determined by classical intensity fit
;
_refine_ls_abs_structure_Flack 0.04(9)
_refine_ls_extinction_coef 0.0030(4)
_refine_ls_extinction_expression Fc^*^=kFc[1+0.001xFc^2^\l^3^/sin(2\q)]^-1/4^
_refine_ls_extinction_method
;
SHELXL2014 (Sheldrick, 2015<i>b</i>)
;
_refine_ls_goodness_of_fit_ref 1.050
_refine_ls_hydrogen_treatment refU
_refine_ls_matrix_type full
_refine_ls_number_parameters 281
_refine_ls_number_reflns 2614
_refine_ls_number_restraints 4
_refine_ls_restrained_S_all 1.049
_refine_ls_R_factor_all 0.0538
_refine_ls_R_factor_gt 0.0455
_refine_ls_shift/su_max 0.000
_refine_ls_shift/su_mean 0.000
_refine_ls_structure_factor_coef Fsqd
_refine_ls_weighting_details 'w=1/[\s^2^(Fo^2^)+(0.0734P)^2^+2.8233P] where P=(Fo^2^+2Fc^2^)/3'
_refine_ls_weighting_scheme calc
_refine_ls_wR_factor_gt 0.1155
_refine_ls_wR_factor_ref 0.1221
_reflns_number_gt 2265
_reflns_number_total 2614
_reflns_threshold_expression 'I > 2\s(I)'
_cod_data_source_file zo3037sup1.cif
_cod_data_source_block syn2
_cod_database_code 2312308
_shelx_space_group_comment
;
The symmetry employed for this shelxl refinement is uniquely defined
by the following loop, which should always be used as a source of
symmetry information in preference to the above space-group names.
They are only intended as comments.
;

loop_
_space_group_symop_operation_xyz
'x, y, z'
'-x, -y, z+1/2'
'x+1/2, -y+1/2, z'
'-x+1/2, y+1/2, z+1/2'

loop_
_atom_site_type_symbol
_atom_site_label
_atom_site_fract_x
_atom_site_fract_y
_atom_site_fract_z
_atom_site_U_iso_or_equiv
_atom_site_adp_type
_atom_site_calc_flag
_atom_site_occupancy
_atom_site_disorder_assembly
_atom_site_disorder_group
Tc Tc1 0.40833(4) 0.80691(7) 0.49957(6) 0.0389(2) Uani d 1 . .
Tc Tc2 0.29129(3) 0.74681(7) 0.70890(8) 0.03599(19) Uani d 1 . .
O O1 0.3474(5) 1.0862(7) 0.4879(9) 0.072(2) Uani d 1 . .
O O2 0.4001(6) 0.8051(10) 0.2445(8) 0.076(3) Uani d 1 . .
O O3 0.5616(5) 0.9329(10) 0.4740(9) 0.075(3) Uani d 1 . .
O O4B 0.4419(6) 0.8844(11) 0.7446(9) 0.082(3) Uani d 1 . .
O O5B 0.2428(9) 0.7334(16) 0.4609(10) 0.116(5) Uani d 1 . .
O O6 0.2295(4) 1.0247(7) 0.7043(10) 0.069(2) Uani d 1 . .
O O7 0.1264(4) 0.6803(10) 0.7349(8) 0.071(3) Uani d 1 . .
O O8 0.3006(5) 0.7811(12) 0.9603(8) 0.078(3) Uani d 1 . .
N N1 0.4528(4) 0.6049(7) 0.5105(8) 0.0383(16) Uani d 1 . .
N N2 0.3282(4) 0.5403(7) 0.7176(7) 0.0372(15) Uani d 1 . .
C C1 0.3693(6) 0.9809(10) 0.4936(11) 0.053(2) Uani d 1 . .
C C2 0.4032(7) 0.8043(15) 0.3418(13) 0.061(4) Uani d 1 . .
C C3 0.5047(6) 0.8826(10) 0.4845(11) 0.055(3) Uani d 1 . .
O O4 0.4056(3) 0.7889(7) 0.6774(7) 0.0343(17) Uani d 1 . .
O O5 0.3036(4) 0.7139(8) 0.5344(6) 0.0374(15) Uani d 1 . .
C C6 0.2552(5) 0.9227(10) 0.7038(10) 0.047(2) Uani d 1 . .
C C7 0.1898(5) 0.7011(12) 0.7244(10) 0.052(2) Uani d 1 . .
C C8 0.2977(7) 0.7689(14) 0.8681(15) 0.061(4) Uani d 1 . .
C C9 0.5176(6) 0.5817(10) 0.5665(8) 0.046(2) Uani d 1 . .
H H9 0.5417 0.6513 0.6024 0.066(13) Uiso calc 1 . .
C C10 0.5490(6) 0.4571(12) 0.5718(10) 0.055(3) Uani d 1 . .
H H10 0.5937 0.4430 0.6107 0.066(13) Uiso calc 1 . .
C C11 0.5134(6) 0.3554(11) 0.5192(10) 0.056(3) Uani d 1 . .
H H11 0.5338 0.2709 0.5215 0.066(13) Uiso calc 1 . .
C C12 0.4483(6) 0.3780(11) 0.4635(9) 0.053(3) Uani d 1 . .
H H12 0.4230 0.3096 0.4276 0.066(13) Uiso calc 1 . .
C C13 0.4199(5) 0.5063(9) 0.4610(8) 0.043(2) Uani d 1 . .
H H13 0.3753 0.5220 0.4220 0.066(13) Uiso calc 1 . .
C C14 0.3902(6) 0.5067(10) 0.7709(9) 0.046(2) Uani d 1 . .
H H14 0.4198 0.5725 0.8028 0.066(13) Uiso calc 1 . .
C C15 0.4128(6) 0.3779(12) 0.7809(10) 0.055(3) Uani d 1 . .
H H15 0.4567 0.3567 0.8197 0.066(13) Uiso calc 1 . .
C C16 0.3705(7) 0.2823(10) 0.7337(10) 0.055(3) Uani d 1 . .
H H16 0.3851 0.1945 0.7392 0.066(13) Uiso calc 1 . .
C C17 0.3064(6) 0.3156(10) 0.6779(9) 0.049(2) Uani d 1 . .
H H17 0.2762 0.2514 0.6448 0.066(13) Uiso calc 1 . .
C C18 0.2872(5) 0.4471(10) 0.6717(8) 0.044(2) Uani d 1 . .
H H18 0.2435 0.4707 0.6335 0.066(13) Uiso calc 1 . .
H H4B 0.46(4) 0.96(3) 0.72(2) 1.4(15) Uiso d 1 . .
H H5B 0.248(7) 0.721(12) 0.387(3) 0.05(3) Uiso d 1 . .

loop_
_atom_site_aniso_label
_atom_site_aniso_U_11
_atom_site_aniso_U_22
_atom_site_aniso_U_33
_atom_site_aniso_U_12
_atom_site_aniso_U_13
_atom_site_aniso_U_23
Tc1 0.0428(3) 0.0385(4) 0.0354(3) 0.0053(3) 0.0039(4) 0.0030(4)
Tc2 0.0338(3) 0.0386(4) 0.0356(3) 0.0011(3) 0.0005(3) -0.0025(3)
O1 0.102(6) 0.047(4) 0.068(5) 0.019(4) 0.007(5) 0.018(5)
O2 0.101(7) 0.087(7) 0.040(5) 0.013(5) -0.002(4) 0.005(4)
O3 0.058(4) 0.076(6) 0.092(8) -0.004(4) 0.010(5) 0.025(6)
O4B 0.081(6) 0.083(7) 0.083(7) -0.007(5) -0.008(5) -0.010(6)
O5B 0.107(9) 0.183(15) 0.058(6) -0.005(9) -0.027(7) -0.003(7)
O6 0.063(4) 0.046(4) 0.098(7) 0.016(3) 0.012(6) -0.012(5)
O7 0.038(4) 0.104(7) 0.070(6) -0.011(4) -0.001(4) 0.002(5)
O8 0.080(6) 0.121(8) 0.034(4) -0.013(6) 0.006(4) -0.016(5)
N1 0.041(3) 0.037(4) 0.037(4) 0.003(3) 0.003(4) 0.004(4)
N2 0.039(3) 0.037(4) 0.035(4) 0.000(3) 0.003(3) -0.002(3)
C1 0.067(6) 0.052(5) 0.038(5) 0.016(4) 0.011(6) 0.003(5)
C2 0.062(8) 0.083(10) 0.039(7) 0.004(6) 0.000(5) 0.003(6)
C3 0.055(5) 0.052(6) 0.058(7) 0.003(5) -0.001(5) 0.019(6)
O4 0.041(4) 0.036(3) 0.026(4) -0.004(3) 0.000(2) -0.002(3)
O5 0.034(3) 0.050(4) 0.028(3) -0.003(3) -0.009(2) 0.001(3)
C6 0.039(4) 0.053(5) 0.049(5) 0.002(4) 0.003(5) -0.017(5)
C7 0.038(5) 0.070(6) 0.049(6) -0.001(4) 0.006(4) -0.010(6)
C8 0.064(8) 0.058(7) 0.060(10) -0.018(6) 0.004(6) -0.008(6)
C9 0.048(5) 0.050(5) 0.042(5) 0.005(4) -0.004(4) -0.002(4)
C10 0.049(5) 0.059(7) 0.057(6) 0.011(5) 0.006(5) 0.004(5)
C11 0.063(6) 0.045(5) 0.059(8) 0.015(5) 0.015(5) 0.007(5)
C12 0.063(6) 0.044(5) 0.051(6) 0.005(5) 0.004(5) -0.010(5)
C13 0.050(5) 0.034(4) 0.047(5) -0.001(4) -0.004(4) -0.004(4)
C14 0.054(5) 0.040(5) 0.043(5) 0.004(4) -0.010(4) -0.002(4)
C15 0.060(6) 0.057(6) 0.049(6) 0.014(5) -0.007(5) 0.004(5)
C16 0.074(7) 0.039(5) 0.052(7) 0.012(5) 0.005(5) 0.008(4)
C17 0.057(6) 0.037(5) 0.053(6) -0.010(4) -0.006(4) 0.004(4)
C18 0.047(5) 0.045(5) 0.041(5) -0.008(4) -0.004(4) -0.002(4)

loop_
_atom_type_symbol
_atom_type_description
_atom_type_scat_dispersion_real
_atom_type_scat_dispersion_imag
_atom_type_scat_source
C C 0.0033 0.0016 'International Tables Vol C Tables 4.2.6.8 and 6.1.1.4'
H H 0.0000 0.0000 'International Tables Vol C Tables 4.2.6.8 and 6.1.1.4'
N N 0.0061 0.0033 'International Tables Vol C Tables 4.2.6.8 and 6.1.1.4'
O O 0.0106 0.0060 'International Tables Vol C Tables 4.2.6.8 and 6.1.1.4'
Tc Tc -1.4390 0.7593 'International Tables Vol C Tables 4.2.6.8 and 6.1.1.4'

loop_
_geom_angle_atom_site_label_1
_geom_angle_atom_site_label_2
_geom_angle_atom_site_label_3
_geom_angle_site_symmetry_1
_geom_angle_site_symmetry_3
_geom_angle
_geom_angle_publ_flag
C1 Tc1 N1 . . 178.7(4) ?
C1 Tc1 O4 . . 96.3(4) ?
C1 Tc1 O5 . . 95.8(4) ?
C2 Tc1 N1 . . 93.6(5) ?
C2 Tc1 C1 . . 87.6(6) ?
C2 Tc1 C3 . . 87.4(6) ?
C2 Tc1 O4 . . 173.0(4) ?
C2 Tc1 O5 . . 98.4(5) ?
C3 Tc1 N1 . . 93.4(4) ?
C3 Tc1 C1 . . 87.1(5) ?
C3 Tc1 O4 . . 98.7(4) ?
C3 Tc1 O5 . . 173.6(4) ?
O4 Tc1 N1 . . 82.5(3) ?
O4 Tc1 O5 . . 75.4(3) ?
O5 Tc1 N1 . . 83.6(3) ?
O4 Tc2 N2 . . 85.1(3) ?
O4 Tc2 O5 . . 76.0(3) ?
O5 Tc2 N2 . . 82.2(3) ?
C6 Tc2 N2 . . 177.5(3) ?
C6 Tc2 O4 . . 97.4(3) ?
C6 Tc2 O5 . . 98.8(4) ?
C6 Tc2 C8 . . 86.6(6) ?
C7 Tc2 N2 . . 92.6(4) ?
C7 Tc2 O4 . . 174.8(4) ?
C7 Tc2 O5 . . 99.1(4) ?
C7 Tc2 C6 . . 84.9(4) ?
C7 Tc2 C8 . . 89.3(5) ?
C8 Tc2 N2 . . 92.7(5) ?
C8 Tc2 O4 . . 95.5(5) ?
C8 Tc2 O5 . . 170.4(4) ?
C9 N1 Tc1 . . 119.8(6) ?
C13 N1 Tc1 . . 121.9(6) ?
C13 N1 C9 . . 118.2(8) ?
C14 N2 Tc2 . . 121.3(6) ?
C18 N2 Tc2 . . 120.1(6) ?
C18 N2 C14 . . 118.5(8) ?
O1 C1 Tc1 . . 178.1(10) ?
O2 C2 Tc1 . . 178.8(14) ?
O3 C3 Tc1 . . 177.3(10) ?
Tc2 O4 Tc1 . . 102.5(3) ?
O4B O4 Tc1 . . 119.6(7) ?
O4B O4 Tc2 . . 118.6(6) ?
Tc2 O5 Tc1 . . 102.2(3) ?
O5B O5 Tc1 . . 119.3(8) ?
O5B O5 Tc2 . . 120.7(8) ?
O6 C6 Tc2 . . 175.4(9) ?
O7 C7 Tc2 . . 176.2(11) ?
O8 C8 Tc2 . . 179.2(13) ?
N1 C9 C10 . . 121.7(10) ?
C11 C10 C9 . . 119.0(10) ?
C12 C11 C10 . . 119.5(10) ?
C11 C12 C13 . . 118.6(10) ?
N1 C13 C12 . . 123.0(9) ?
N2 C14 C15 . . 122.2(10) ?
C16 C15 C14 . . 119.1(10) ?
C15 C16 C17 . . 119.4(10) ?
C16 C17 C18 . . 118.2(9) ?
N2 C18 C17 . . 122.6(9) ?

loop_
_geom_bond_atom_site_label_1
_geom_bond_atom_site_label_2
_geom_bond_site_symmetry_2
_geom_bond_distance
_geom_bond_publ_flag
Tc1 N1 . 2.246(7) ?
Tc1 C1 . 1.937(10) ?
Tc1 C2 . 1.919(16) ?
Tc1 C3 . 1.922(11) ?
Tc1 O4 . 2.168(9) ?
Tc1 O5 . 2.170(7) ?
Tc2 N2 . 2.244(7) ?
Tc2 O4 . 2.150(7) ?
Tc2 O5 . 2.158(8) ?
Tc2 C6 . 1.937(10) ?
Tc2 C7 . 1.907(10) ?
Tc2 C8 . 1.951(18) ?
O1 C1 . 1.162(12) ?
O2 C2 . 1.183(19) ?
O3 C3 . 1.162(14) ?
O4B O4 . 1.441(12) ?
O5B O5 . 1.433(14) ?
O6 C6 . 1.155(12) ?
O7 C7 . 1.176(12) ?
O8 C8 . 1.13(2) ?
N1 C9 . 1.377(12) ?
N1 C13 . 1.327(12) ?
N2 C14 . 1.342(12) ?
N2 C18 . 1.339(12) ?
C9 C10 . 1.412(15) ?
C10 C11 . 1.391(17) ?
C11 C12 . 1.380(16) ?
C12 C13 . 1.426(14) ?
C14 C15 . 1.401(15) ?
C15 C16 . 1.376(17) ?
C16 C17 . 1.389(16) ?
C17 C18 . 1.408(14) ?

_cod_database_fobs_code 2312308
